data_4311254
loop_
_publ_author_name
'William R. Gemmill'
'Mark D. Smith'
'Hans-Conrad zur Loye'

_publ_contact_author_address
;
Department of Chemistry and Biochemistry
University of South Carolina
Columbia, SC  29208
USA
;
_publ_contact_author_email zurloye@sc.edu
_publ_contact_author_fax '803 777 8508'
_publ_contact_author_name 'Professor Hans-Conrad zur Loye'
_publ_contact_author_phone '803 777 6916'
_publ_section_title
;
 Crystal Growth, Observation, and Characterization of the Low-Temperature
 Structure of the Fluorite-Related Ruthenates: Sm3RuO7 and Eu3RuO7
;
_journal_name_full 'Inorganic Chemistry'
_journal_page_first 4254
_journal_page_last 4261
_journal_paper_doi 10.1021/ic049700l
_journal_volume 43
_journal_year 2004
_chemical_formula_moiety 'Eu3 O7 Ru'
_chemical_formula_sum 'Eu3 O7 Ru'
_chemical_formula_weight 668.95
_chemical_name_systematic
; 
 ? 
;
_space_group_IT_number 63
_symmetry_cell_setting orthorhombic
_symmetry_space_group_name_Hall '-C 2c 2'
_symmetry_space_group_name_H-M 'C m c m'
_atom_sites_solution_primary direct
_atom_sites_solution_secondary difmap
_audit_creation_method SHELXL-97
_cell_angle_alpha 90.00
_cell_angle_beta 90.00
_cell_angle_gamma 90.00
_cell_formula_units_Z 4
_cell_length_a 10.6926(5)
_cell_length_b 7.3087(3)
_cell_length_c 7.4107(3)
_cell_measurement_reflns_used 2386
_cell_measurement_temperature 294(2)
_cell_measurement_theta_max 34.326
_cell_measurement_theta_min 3.377
_cell_volume 579.14(4)
_computing_cell_refinement 'SAINT+ NT V6.22 (Bruker, 2001)'
_computing_data_collection 'SMART NT V5.625 (Bruker, 1998)'
_computing_data_reduction 'SAINT+ NT V6.22'
_computing_molecular_graphics 'SHELXTL V6.1 (Sheldrick, 2000)'
_computing_publication_material 'SHELXTL V6.1'
_computing_structure_refinement 'SHELXL-97 (Sheldrick, 1997)'
_computing_structure_solution 'SHELXS-97 (Sheldrick, 1990)'
_diffrn_ambient_temperature 294(2)
_diffrn_measured_fraction_theta_full 1.000
_diffrn_measured_fraction_theta_max 1.000
_diffrn_measurement_device_type 'Bruker SMART APEX CCD diffractometer'
_diffrn_measurement_method 'omega scans'
_diffrn_radiation_monochromator graphite
_diffrn_radiation_source 'fine-focus sealed tube'
_diffrn_radiation_type MoK\a
_diffrn_radiation_wavelength 0.71073
_diffrn_reflns_av_R_equivalents 0.0429
_diffrn_reflns_av_sigmaI/netI 0.0310
_diffrn_reflns_limit_h_max 15
_diffrn_reflns_limit_h_min -16
_diffrn_reflns_limit_k_max 11
_diffrn_reflns_limit_k_min -11
_diffrn_reflns_limit_l_max 11
_diffrn_reflns_limit_l_min -11
_diffrn_reflns_number 3971
_diffrn_reflns_theta_full 34.33
_diffrn_reflns_theta_max 34.33
_diffrn_reflns_theta_min 3.38
_exptl_absorpt_coefficient_mu 34.581
_exptl_absorpt_correction_T_max 1.0000
_exptl_absorpt_correction_T_min 0.6911
_exptl_absorpt_correction_type multi-scan
_exptl_absorpt_process_details '(SADABS, Bruker, 2001)'
_exptl_crystal_colour black
_exptl_crystal_density_diffrn 7.672
_exptl_crystal_density_method 'not measured'
_exptl_crystal_description dot
_exptl_crystal_F_000 1156
_exptl_crystal_size_max 0.04
_exptl_crystal_size_mid 0.03
_exptl_crystal_size_min 0.02
_refine_diff_density_max 3.115
_refine_diff_density_min -2.604
_refine_diff_density_rms 0.467
_refine_ls_extinction_coef 0.0056(2)
_refine_ls_extinction_expression Fc^*^=kFc[1+0.001xFc^2^\l^3^/sin(2\q)]^-1/4^
_refine_ls_extinction_method SHELXL
_refine_ls_goodness_of_fit_ref 1.176
_refine_ls_matrix_type full
_refine_ls_number_parameters 35
_refine_ls_number_reflns 678
_refine_ls_number_restraints 0
_refine_ls_restrained_S_all 1.176
_refine_ls_R_factor_all 0.0300
_refine_ls_R_factor_gt 0.0264
_refine_ls_shift/su_max 0.000
_refine_ls_shift/su_mean 0.000
_refine_ls_structure_factor_coef Fsqd
_refine_ls_weighting_details 'calc w=1/[\s^2^(Fo^2^)+(0.0226P)^2^+4.5472P] where P=(Fo^2^+2Fc^2^)/3'
_refine_ls_weighting_scheme calc
_refine_ls_wR_factor_gt 0.0546
_refine_ls_wR_factor_ref 0.0559
_reflns_number_gt 628
_reflns_number_total 678
_reflns_threshold_expression >2sigma(I)
_cod_data_source_file ic049700lsi20040308_113640_3.cif
_cod_data_source_block "'Eu3RuO7hightemperatureCmcm'"
_cod_depositor_comments
;
The following automatic conversions were performed:
'_symmetry_cell_setting' value 'Orthorhombic' changed to 'orthorhombic'
according to '/home/saulius/struct/CIF-dictionaries/cif_core.dic'
dictionary named 'cif_core.dic' version 2.4.1 from 2010-06-29.

Automatic conversion script
Id: cif_fix_enum 1527 2010-12-29 10:47:43Z saulius 
;
_cod_database_code 4311254

loop_
_symmetry_equiv_pos_as_xyz
'x, y, z'
'-x, -y, z+1/2'
'-x, y, -z+1/2'
'x, -y, -z'
'x+1/2, y+1/2, z'
'-x+1/2, -y+1/2, z+1/2'
'-x+1/2, y+1/2, -z+1/2'
'x+1/2, -y+1/2, -z'
'-x, -y, -z'
'x, y, -z-1/2'
'x, -y, z-1/2'
'-x, y, z'
'-x+1/2, -y+1/2, -z'
'x+1/2, y+1/2, -z-1/2'
'x+1/2, -y+1/2, z-1/2'
'-x+1/2, y+1/2, z'

loop_
_atom_site_label
_atom_site_type_symbol
_atom_site_fract_x
_atom_site_fract_y
_atom_site_fract_z
_atom_site_U_iso_or_equiv
_atom_site_adp_type
_atom_site_occupancy
_atom_site_symmetry_multiplicity
_atom_site_calc_flag
_atom_site_refinement_flags
_atom_site_disorder_assembly
_atom_site_disorder_group
Eu1 Eu 0.0000 0.0000 0.0000 0.01383(15) Uani 1 4 d S . .
Eu2 Eu 0.22376(3) 0.30449(5) 0.2500 0.00673(12) Uani 1 2 d S . .
Ru1 Ru 0.0000 0.5000 0.0000 0.00466(15) Uani 1 4 d S . .
O1 O 0.1270(4) 0.3148(7) -0.0396(6) 0.0191(9) Uani 1 1 d . . .
O2 O 0.1318(5) 0.0269(7) 0.2500 0.0081(9) Uani 1 2 d S . .
O3 O 0.0000 0.4174(11) 0.2500 0.0085(12) Uani 1 4 d S . .

loop_
_atom_site_aniso_label
_atom_site_aniso_U_11
_atom_site_aniso_U_22
_atom_site_aniso_U_33
_atom_site_aniso_U_23
_atom_site_aniso_U_13
_atom_site_aniso_U_12
Eu1 0.0075(2) 0.0290(3) 0.0050(2) -0.0030(2) 0.000 0.000
Eu2 0.00655(17) 0.00663(17) 0.00701(17) 0.000 0.000 -0.00106(11)
Ru1 0.0043(3) 0.0055(3) 0.0042(3) -0.0004(2) 0.000 0.000
O1 0.0198(19) 0.027(2) 0.0110(17) -0.0026(17) -0.0016(15) 0.0179(17)
O2 0.008(2) 0.0073(19) 0.009(2) 0.000 0.000 0.0003(17)
O3 0.009(3) 0.015(3) 0.001(3) 0.000 0.000 0.000

loop_
_atom_type_symbol
_atom_type_description
_atom_type_scat_dispersion_real
_atom_type_scat_dispersion_imag
_atom_type_scat_source
O O 0.0106 0.0060 'International Tables Vol C Tables 4.2.6.8 and 6.1.1.4'
Ru Ru -1.2594 0.8363 'International Tables Vol C Tables 4.2.6.8 and 6.1.1.4'
Eu Eu -0.1578 3.6682 'International Tables Vol C Tables 4.2.6.8 and 6.1.1.4'

loop_
_geom_angle_atom_site_label_1
_geom_angle_atom_site_label_2
_geom_angle_atom_site_label_3
_geom_angle
_geom_angle_site_symmetry_1
_geom_angle_site_symmetry_3
_geom_angle_publ_flag
O2 Eu1 O2 180.00(19) 9 . ?
O2 Eu1 O2 105.78(19) 9 3 ?
O2 Eu1 O2 74.22(19) . 3 ?
O2 Eu1 O2 74.22(19) 9 11 ?
O2 Eu1 O2 105.78(19) . 11 ?
O2 Eu1 O2 180.00(19) 3 11 ?
O2 Eu1 O1 106.87(15) 9 . ?
O2 Eu1 O1 73.13(15) . . ?
O2 Eu1 O1 108.62(15) 3 . ?
O2 Eu1 O1 71.38(15) 11 . ?
O2 Eu1 O1 73.13(15) 9 9 ?
O2 Eu1 O1 106.87(15) . 9 ?
O2 Eu1 O1 71.38(15) 3 9 ?
O2 Eu1 O1 108.62(15) 11 9 ?
O1 Eu1 O1 180.0(3) . 9 ?
O2 Eu1 O1 108.62(15) 9 4 ?
O2 Eu1 O1 71.38(15) . 4 ?
O2 Eu1 O1 106.87(15) 3 4 ?
O2 Eu1 O1 73.13(15) 11 4 ?
O1 Eu1 O1 119.33(17) . 4 ?
O1 Eu1 O1 60.67(17) 9 4 ?
O2 Eu1 O1 71.38(15) 9 12 ?
O2 Eu1 O1 108.62(15) . 12 ?
O2 Eu1 O1 73.13(15) 3 12 ?
O2 Eu1 O1 106.87(15) 11 12 ?
O1 Eu1 O1 60.67(17) . 12 ?
O1 Eu1 O1 119.33(17) 9 12 ?
O1 Eu1 O1 180.00(16) 4 12 ?
O2 Eu1 Ru1 94.83(13) 9 . ?
O2 Eu1 Ru1 85.17(13) . . ?
O2 Eu1 Ru1 85.17(13) 3 . ?
O2 Eu1 Ru1 94.83(13) 11 . ?
O1 Eu1 Ru1 31.12(8) . . ?
O1 Eu1 Ru1 148.88(8) 9 . ?
O1 Eu1 Ru1 148.88(8) 4 . ?
O1 Eu1 Ru1 31.12(8) 12 . ?
O2 Eu1 Ru1 85.17(13) 9 1_545 ?
O2 Eu1 Ru1 94.83(13) . 1_545 ?
O2 Eu1 Ru1 94.83(13) 3 1_545 ?
O2 Eu1 Ru1 85.17(13) 11 1_545 ?
O1 Eu1 Ru1 148.88(8) . 1_545 ?
O1 Eu1 Ru1 31.12(8) 9 1_545 ?
O1 Eu1 Ru1 31.12(8) 4 1_545 ?
O1 Eu1 Ru1 148.88(8) 12 1_545 ?
Ru1 Eu1 Ru1 180.0 . 1_545 ?
O2 Eu1 Eu1 142.47(9) 9 2 ?
O2 Eu1 Eu1 37.53(9) . 2 ?
O2 Eu1 Eu1 37.53(9) 3 2 ?
O2 Eu1 Eu1 142.47(9) 11 2 ?
O1 Eu1 Eu1 96.28(9) . 2 ?
O1 Eu1 Eu1 83.72(9) 9 2 ?
O1 Eu1 Eu1 83.72(9) 4 2 ?
O1 Eu1 Eu1 96.28(9) 12 2 ?
Ru1 Eu1 Eu1 90.0 . 2 ?
Ru1 Eu1 Eu1 90.0 1_545 2 ?
O2 Eu1 Eu1 37.53(9) 9 2_554 ?
O2 Eu1 Eu1 142.47(9) . 2_554 ?
O2 Eu1 Eu1 142.47(9) 3 2_554 ?
O2 Eu1 Eu1 37.53(9) 11 2_554 ?
O1 Eu1 Eu1 83.72(9) . 2_554 ?
O1 Eu1 Eu1 96.28(9) 9 2_554 ?
O1 Eu1 Eu1 96.28(9) 4 2_554 ?
O1 Eu1 Eu1 83.72(9) 12 2_554 ?
Ru1 Eu1 Eu1 90.0 . 2_554 ?
Ru1 Eu1 Eu1 90.0 1_545 2_554 ?
Eu1 Eu1 Eu1 180.0 2 2_554 ?
O2 Eu2 O2 162.32(16) 7 . ?
O2 Eu2 O1 106.03(13) 7 . ?
O2 Eu2 O1 80.74(13) . . ?
O2 Eu2 O1 106.03(13) 7 10_556 ?
O2 Eu2 O1 80.74(13) . 10_556 ?
O1 Eu2 O1 128.4(2) . 10_556 ?
O2 Eu2 O1 78.75(15) 7 6 ?
O2 Eu2 O1 87.88(15) . 6 ?
O1 Eu2 O1 152.46(11) . 6 ?
O1 Eu2 O1 73.44(16) 10_556 6 ?
O2 Eu2 O1 78.75(15) 7 13 ?
O2 Eu2 O1 87.88(15) . 13 ?
O1 Eu2 O1 73.44(16) . 13 ?
O1 Eu2 O1 152.46(11) 10_556 13 ?
O1 Eu2 O1 81.2(2) 6 13 ?
O2 Eu2 O3 114.5(2) 7 . ?
O2 Eu2 O3 83.2(2) . . ?
O1 Eu2 O3 65.12(10) . . ?
O1 Eu2 O3 65.12(10) 10_556 . ?
O1 Eu2 O3 138.47(11) 6 . ?
O1 Eu2 O3 138.47(11) 13 . ?
O2 Eu2 Ru1 100.54(11) 7 . ?
O2 Eu2 Ru1 94.16(10) . . ?
O1 Eu2 Ru1 34.68(10) . . ?
O1 Eu2 Ru1 100.05(10) 10_556 . ?
O1 Eu2 Ru1 172.80(10) 6 . ?
O1 Eu2 Ru1 105.76(10) 13 . ?
O3 Eu2 Ru1 35.40(5) . . ?
O2 Eu2 Ru1 100.54(11) 7 2_565 ?
O2 Eu2 Ru1 94.16(10) . 2_565 ?
O1 Eu2 Ru1 100.05(10) . 2_565 ?
O1 Eu2 Ru1 34.68(10) 10_556 2_565 ?
O1 Eu2 Ru1 105.76(10) 6 2_565 ?
O1 Eu2 Ru1 172.80(10) 13 2_565 ?
O3 Eu2 Ru1 35.40(5) . 2_565 ?
Ru1 Eu2 Ru1 67.233(7) . 2_565 ?
O2 Eu2 Eu2 34.80(13) 7 7 ?
O2 Eu2 Eu2 162.88(13) . 7 ?
O1 Eu2 Eu2 91.98(12) . 7 ?
O1 Eu2 Eu2 91.98(12) 10_556 7 ?
O1 Eu2 Eu2 104.99(12) 6 7 ?
O1 Eu2 Eu2 104.99(12) 13 7 ?
O3 Eu2 Eu2 79.70(18) . 7 ?
Ru1 Eu2 Eu2 71.728(8) . 7 ?
Ru1 Eu2 Eu2 71.728(8) 2_565 7 ?
O2 Eu2 Eu2 127.74(13) 7 7_545 ?
O2 Eu2 Eu2 34.58(12) . 7_545 ?
O1 Eu2 Eu2 95.58(11) . 7_545 ?
O1 Eu2 Eu2 95.58(11) 10_556 7_545 ?
O1 Eu2 Eu2 62.55(12) 6 7_545 ?
O1 Eu2 Eu2 62.55(12) 13 7_545 ?
O3 Eu2 Eu2 117.76(18) . 7_545 ?
Ru1 Eu2 Eu2 122.044(10) . 7_545 ?
Ru1 Eu2 Eu2 122.044(10) 2_565 7_545 ?
Eu2 Eu2 Eu2 162.54(2) 7 7_545 ?
O2 Eu2 Eu1 150.255(15) 7 . ?
O2 Eu2 Eu1 35.81(7) . . ?
O1 Eu2 Eu1 45.43(13) . . ?
O1 Eu2 Eu1 100.73(12) 10_556 . ?
O1 Eu2 Eu1 121.99(12) 6 . ?
O1 Eu2 Eu1 83.56(12) 13 . ?
O3 Eu2 Eu1 65.86(15) . . ?
Ru1 Eu2 Eu1 61.609(5) . . ?
Ru1 Eu2 Eu1 94.051(8) 2_565 . ?
Eu2 Eu2 Eu1 133.022(10) 7 . ?
Eu2 Eu2 Eu1 60.730(7) 7_545 . ?
O1 Ru1 O1 180.0 4_565 12 ?
O1 Ru1 O1 91.2(3) 4_565 . ?
O1 Ru1 O1 88.8(3) 12 . ?
O1 Ru1 O1 88.8(3) 4_565 9_565 ?
O1 Ru1 O1 91.2(3) 12 9_565 ?
O1 Ru1 O1 180.00(19) . 9_565 ?
O1 Ru1 O3 94.1(2) 4_565 . ?
O1 Ru1 O3 85.9(2) 12 . ?
O1 Ru1 O3 85.9(2) . . ?
O1 Ru1 O3 94.1(2) 9_565 . ?
O1 Ru1 O3 85.9(2) 4_565 9_565 ?
O1 Ru1 O3 94.1(2) 12 9_565 ?
O1 Ru1 O3 94.1(2) . 9_565 ?
O1 Ru1 O3 85.9(2) 9_565 9_565 ?
O3 Ru1 O3 180.0(5) . 9_565 ?
O1 Ru1 Eu2 73.36(15) 4_565 . ?
O1 Ru1 Eu2 106.64(15) 12 . ?
O1 Ru1 Eu2 44.39(13) . . ?
O1 Ru1 Eu2 135.61(13) 9_565 . ?
O3 Ru1 Eu2 48.80(7) . . ?
O3 Ru1 Eu2 131.20(7) 9_565 . ?
O1 Ru1 Eu2 135.61(13) 4_565 3 ?
O1 Ru1 Eu2 44.39(13) 12 3 ?
O1 Ru1 Eu2 106.64(15) . 3 ?
O1 Ru1 Eu2 73.36(15) 9_565 3 ?
O3 Ru1 Eu2 48.80(7) . 3 ?
O3 Ru1 Eu2 131.20(7) 9_565 3 ?
Eu2 Ru1 Eu2 91.280(10) . 3 ?
O1 Ru1 Eu2 106.64(15) 4_565 9_565 ?
O1 Ru1 Eu2 73.36(15) 12 9_565 ?
O1 Ru1 Eu2 135.61(13) . 9_565 ?
O1 Ru1 Eu2 44.39(13) 9_565 9_565 ?
O3 Ru1 Eu2 131.20(7) . 9_565 ?
O3 Ru1 Eu2 48.80(7) 9_565 9_565 ?
Eu2 Ru1 Eu2 180.0 . 9_565 ?
Eu2 Ru1 Eu2 88.720(10) 3 9_565 ?
O1 Ru1 Eu2 44.39(13) 4_565 11_565 ?
O1 Ru1 Eu2 135.61(13) 12 11_565 ?
O1 Ru1 Eu2 73.36(15) . 11_565 ?
O1 Ru1 Eu2 106.64(15) 9_565 11_565 ?
O3 Ru1 Eu2 131.20(7) . 11_565 ?
O3 Ru1 Eu2 48.80(7) 9_565 11_565 ?
Eu2 Ru1 Eu2 88.720(10) . 11_565 ?
Eu2 Ru1 Eu2 180.000(11) 3 11_565 ?
Eu2 Ru1 Eu2 91.280(10) 9_565 11_565 ?
O1 Ru1 Eu1 45.74(15) 4_565 1_565 ?
O1 Ru1 Eu1 134.26(15) 12 1_565 ?
O1 Ru1 Eu1 134.26(15) . 1_565 ?
O1 Ru1 Eu1 45.74(15) 9_565 1_565 ?
O3 Ru1 Eu1 108.0(2) . 1_565 ?
O3 Ru1 Eu1 72.0(2) 9_565 1_565 ?
Eu2 Ru1 Eu1 115.277(6) . 1_565 ?
Eu2 Ru1 Eu1 115.277(6) 3 1_565 ?
Eu2 Ru1 Eu1 64.723(6) 9_565 1_565 ?
Eu2 Ru1 Eu1 64.723(6) 11_565 1_565 ?
O1 Ru1 Eu1 134.26(15) 4_565 . ?
O1 Ru1 Eu1 45.74(15) 12 . ?
O1 Ru1 Eu1 45.74(15) . . ?
O1 Ru1 Eu1 134.26(15) 9_565 . ?
O3 Ru1 Eu1 72.0(2) . . ?
O3 Ru1 Eu1 108.0(2) 9_565 . ?
Eu2 Ru1 Eu1 64.723(6) . . ?
Eu2 Ru1 Eu1 64.723(6) 3 . ?
Eu2 Ru1 Eu1 115.277(6) 9_565 . ?
Eu2 Ru1 Eu1 115.277(6) 11_565 . ?
Eu1 Ru1 Eu1 180.0 1_565 . ?
Ru1 O1 Eu2 100.93(18) . . ?
Ru1 O1 Eu2 145.0(2) . 13 ?
Eu2 O1 Eu2 106.56(16) . 13 ?
Ru1 O1 Eu1 103.14(19) . . ?
Eu2 O1 Eu1 95.38(16) . . ?
Eu2 O1 Eu1 95.51(15) 13 . ?
Eu2 O2 Eu2 110.6(2) 7_545 . ?
Eu2 O2 Eu1 110.76(16) 7_545 . ?
Eu2 O2 Eu1 109.81(15) . . ?
Eu2 O2 Eu1 110.76(16) 7_545 2 ?
Eu2 O2 Eu1 109.81(15) . 2 ?
Eu1 O2 Eu1 104.94(19) . 2 ?
Ru1 O3 Ru1 143.9(5) 2_565 . ?
Ru1 O3 Eu2 95.80(2) 2_565 3 ?
Ru1 O3 Eu2 95.80(2) . 3 ?
Ru1 O3 Eu2 95.80(2) 2_565 . ?
Ru1 O3 Eu2 95.80(2) . . ?
Eu2 O3 Eu2 141.9(4) 3 . ?

loop_
_geom_bond_atom_site_label_1
_geom_bond_atom_site_label_2
_geom_bond_distance
_geom_bond_site_symmetry_2
_geom_bond_publ_flag
Eu1 O2 2.336(3) 9 ?
Eu1 O2 2.336(3) . ?
Eu1 O2 2.336(3) 3 ?
Eu1 O2 2.336(3) 11 ?
Eu1 O1 2.688(5) . ?
Eu1 O1 2.688(5) 9 ?
Eu1 O1 2.688(5) 4 ?
Eu1 O1 2.688(5) 12 ?
Eu1 Ru1 3.65435(15) . ?
Eu1 Ru1 3.65435(15) 1_545 ?
Eu1 Eu1 3.70535(15) 2 ?
Eu1 Eu1 3.70535(15) 2_554 ?
Eu2 O2 2.242(5) 7 ?
Eu2 O2 2.254(5) . ?
Eu2 O1 2.384(4) . ?
Eu2 O1 2.384(4) 10_556 ?
Eu2 O1 2.396(4) 6 ?
Eu2 O1 2.396(4) 13 ?
Eu2 O3 2.531(3) . ?
Eu2 Ru1 3.3464(3) . ?
Eu2 Ru1 3.3464(3) 2_565 ?
Eu2 Eu2 3.69719(18) 7 ?
Eu2 Eu2 3.69719(18) 7_545 ?
Ru1 O1 1.939(4) 4_565 ?
Ru1 O1 1.939(4) 12 ?
Ru1 O1 1.939(4) . ?
Ru1 O1 1.939(4) 9_565 ?
Ru1 O3 1.949(3) . ?
Ru1 O3 1.949(3) 9_565 ?
Ru1 Eu2 3.3464(3) 3 ?
Ru1 Eu2 3.3464(3) 9_565 ?
Ru1 Eu2 3.3464(3) 11_565 ?
Ru1 Eu1 3.65435(15) 1_565 ?
O1 Eu2 2.396(4) 13 ?
O2 Eu2 2.242(5) 7_545 ?
O2 Eu1 2.336(3) 2 ?
O3 Ru1 1.949(3) 2_565 ?
O3 Eu2 2.531(3) 3 ?
